data_4129211
loop_
_publ_author_name
'Reid, Jolene P.'
'Proctor, Rupert S. J.'
'Sigman, Matthew S.'
'Phipps, Robert J.'

_publ_section_title
;
 Predictive Multivariate Linear Regression Analysis Guides Successful
 Catalytic Enantioselective Minisci Reactions of Diazines.
;
_journal_name_full 'Journal of the American Chemical Society'
_journal_paper_doi 10.1021/jacs.9b11658
_journal_year 2019
_chemical_absolute_configuration ad
_chemical_formula_moiety 'C15 H16 Br N3 O'
_chemical_formula_sum 'C15 H16 Br N3 O'
_chemical_formula_weight 334.22
_space_group_crystal_system tetragonal
_space_group_IT_number 92
_space_group_name_Hall 'P 4abw 2nw'
_space_group_name_H-M_alt 'P 41 21 2'
_atom_sites_solution_hydrogens geom
_atom_sites_solution_primary dual
_atom_sites_solution_secondary difmap
_audit_creation_method SHELXL-2018/1
_cell_angle_alpha 90
_cell_angle_beta 90
_cell_angle_gamma 90
_cell_formula_units_Z 8
_cell_length_a 8.9596(2)
_cell_length_b 8.9596(2)
_cell_length_c 38.4880(11)
_cell_measurement_reflns_used 8248
_cell_measurement_temperature 180(2)
_cell_measurement_theta_max 66.60
_cell_measurement_theta_min 4.60
_cell_volume 3089.60(13)
_computing_cell_refinement 'SAINT (Bruker, 2016)'
_computing_data_collection 'APEX3 (Bruker, 2016)'
_computing_data_reduction SAINT
_computing_molecular_graphics 'Mercury (Macrae et al., 2008)'
_computing_publication_material SHELXL
_computing_structure_refinement 'SHELXL (Sheldrick, 2015)'
_computing_structure_solution 'SHELXT (Sheldrick, 2015)'
_diffrn_ambient_temperature 180(2)
_diffrn_measured_fraction_theta_full 1.000
_diffrn_measured_fraction_theta_max 1.000
_diffrn_measurement_device_type 'Bruker D8-QUEST PHOTON-100'
_diffrn_measurement_method '\w and \f-scans'
_diffrn_radiation_type CuK\a
_diffrn_radiation_wavelength 1.54178
_diffrn_reflns_av_R_equivalents 0.0719
_diffrn_reflns_av_unetI/netI 0.0368
_diffrn_reflns_Laue_measured_fraction_full 1.000
_diffrn_reflns_Laue_measured_fraction_max 1.000
_diffrn_reflns_limit_h_max 10
_diffrn_reflns_limit_h_min -10
_diffrn_reflns_limit_k_max 10
_diffrn_reflns_limit_k_min -9
_diffrn_reflns_limit_l_max 45
_diffrn_reflns_limit_l_min -44
_diffrn_reflns_number 18383
_diffrn_reflns_point_group_measured_fraction_full 1.000
_diffrn_reflns_point_group_measured_fraction_max 1.000
_diffrn_reflns_theta_full 66.681
_diffrn_reflns_theta_max 66.681
_diffrn_reflns_theta_min 4.595
_diffrn_source 'Incoatec I\mS Cu microsource'
_exptl_absorpt_coefficient_mu 3.620
_exptl_absorpt_correction_T_max 0.7528
_exptl_absorpt_correction_T_min 0.6463
_exptl_absorpt_correction_type multi-scan
_exptl_absorpt_process_details 'SADABS (Bruker, 2014)'
_exptl_crystal_colour colourless
_exptl_crystal_density_diffrn 1.437
_exptl_crystal_description block
_exptl_crystal_F_000 1360
_exptl_crystal_size_max 0.140
_exptl_crystal_size_mid 0.120
_exptl_crystal_size_min 0.060
_refine_diff_density_max 0.352
_refine_diff_density_min -0.264
_refine_diff_density_rms 0.049
_refine_ls_abs_structure_details
;
Flack x determined using 837 quotients [(I+)-(I-)]/[(I+)+(I-)]
(Parsons, Flack and Wagner, Acta Cryst. B69 (2013) 249-259).
;
_refine_ls_abs_structure_Flack -0.010(19)
_refine_ls_extinction_method none
_refine_ls_goodness_of_fit_ref 1.028
_refine_ls_hydrogen_treatment constr
_refine_ls_matrix_type full
_refine_ls_number_parameters 183
_refine_ls_number_reflns 2749
_refine_ls_number_restraints 0
_refine_ls_restrained_S_all 1.028
_refine_ls_R_factor_all 0.0381
_refine_ls_R_factor_gt 0.0304
_refine_ls_shift/su_max 0.000
_refine_ls_shift/su_mean 0.000
_refine_ls_structure_factor_coef Fsqd
_refine_ls_weighting_details 'w=1/[\s^2^(Fo^2^)+(0.0207P)^2^+1.6209P] where P=(Fo^2^+2Fc^2^)/3'
_refine_ls_weighting_scheme calc
_refine_ls_wR_factor_gt 0.0603
_refine_ls_wR_factor_ref 0.0629
_reflns_Friedel_coverage 0.611
_reflns_Friedel_fraction_full 1.000
_reflns_Friedel_fraction_max 1.000
_reflns_number_gt 2420
_reflns_number_total 2749
_reflns_threshold_expression 'I > 2\s(I)'
_cod_data_source_file ja9b11658_si_002.cif
_cod_data_source_block RP_B1_0019
_cod_original_cell_volume 3089.60(16)
_cod_database_code 4129211
_cambridge_user_name 'Rupert Proctor'
_cambridge_user_crsid rsjjp2
_cambridge_supervisor_name 'Robert Phipps'
_cambridge_supervisor_crsid rjp71
_cambridge_crystallographer_name 'Andrew Bond'
_cambridge_crystallographer_crsid adb29
_cambridge_sample_id RSJP-329
_cambridge_data_id RP_B1_0019
_ccdc_publ_extra_info
;
_cambridge_sample_id RSJP-329
_cambridge_data_id RP_B1_0019
;
_shelx_space_group_comment
;
The symmetry employed for this shelxl refinement is uniquely defined
by the following loop, which should always be used as a source of
symmetry information in preference to the above space-group names.
They are only intended as comments.
;
_shelx_estimated_absorpt_t_min 0.631
_shelx_estimated_absorpt_t_max 0.812

loop_
_space_group_symop_operation_xyz
'x, y, z'
'-x, -y, z+1/2'
'-y+1/2, x+1/2, z+1/4'
'y+1/2, -x+1/2, z+3/4'
'-x+1/2, y+1/2, -z+1/4'
'x+1/2, -y+1/2, -z+3/4'
'y, x, -z'
'-y, -x, -z+1/2'

loop_
_atom_site_label
_atom_site_type_symbol
_atom_site_fract_x
_atom_site_fract_y
_atom_site_fract_z
_atom_site_U_iso_or_equiv
_atom_site_adp_type
_atom_site_occupancy
_atom_site_site_symmetry_order
_atom_site_calc_flag
_atom_site_refinement_flags_posn
_atom_site_refinement_flags_adp
Br1 Br 0.08785(5) 0.58525(5) 0.51080(2) 0.03120(12) Uani 1 1 d . .
O1 O 0.1333(3) 0.5541(3) 0.62357(8) 0.0354(7) Uani 1 1 d . .
N1 N 0.2490(4) 0.3420(4) 0.60724(8) 0.0257(7) Uani 1 1 d . .
H1A H 0.290791 0.258226 0.614134 0.031 Uiso 1 1 calc R U
N2 N 0.0710(4) 0.1785(4) 0.56185(9) 0.0304(8) Uani 1 1 d . .
N3 N -0.1276(4) 0.1846(4) 0.52071(10) 0.0351(9) Uani 1 1 d . .
C1 C 0.1131(5) 0.3170(4) 0.55269(10) 0.0238(9) Uani 1 1 d . .
C2 C 0.0353(4) 0.3926(5) 0.52677(10) 0.0261(9) Uani 1 1 d . .
C3 C -0.0856(5) 0.3213(5) 0.51164(11) 0.0323(9) Uani 1 1 d . .
H3B H -0.140528 0.372099 0.494147 0.039 Uiso 1 1 calc R U
C4 C -0.0473(5) 0.1195(5) 0.54568(12) 0.0323(10) Uani 1 1 d . .
C5 C -0.0937(7) -0.0347(5) 0.55699(15) 0.0532(14) Uani 1 1 d . .
H5A H -0.047623 -0.057889 0.579443 0.080 Uiso 1 1 calc R U
H5B H -0.060986 -0.107733 0.539636 0.080 Uiso 1 1 calc R U
H5C H -0.202550 -0.038657 0.559241 0.080 Uiso 1 1 calc R U
C6 C 0.2498(5) 0.3788(4) 0.57058(10) 0.0237(9) Uani 1 1 d . .
H6A H 0.249948 0.489828 0.568036 0.028 Uiso 1 1 calc R U
C7 C 0.1870(4) 0.4312(5) 0.63079(10) 0.0275(9) Uani 1 1 d . .
C8 C 0.1841(6) 0.3729(5) 0.66757(11) 0.0402(12) Uani 1 1 d . .
H8A H 0.230972 0.445839 0.683090 0.060 Uiso 1 1 calc R U
H8B H 0.238879 0.278392 0.668734 0.060 Uiso 1 1 calc R U
H8C H 0.080414 0.356626 0.674771 0.060 Uiso 1 1 calc R U
C9 C 0.3902(5) 0.3159(5) 0.55310(10) 0.0288(9) Uani 1 1 d . .
H9A H 0.397563 0.207953 0.558332 0.035 Uiso 1 1 calc R U
H9B H 0.380182 0.326814 0.527606 0.035 Uiso 1 1 calc R U
C10 C 0.5321(5) 0.3915(6) 0.56460(11) 0.0309(10) Uani 1 1 d . .
C11 C 0.6264(6) 0.3256(7) 0.58856(12) 0.0476(13) Uani 1 1 d . .
H11A H 0.603372 0.230105 0.597837 0.057 Uiso 1 1 calc R U
C12 C 0.7551(6) 0.3999(10) 0.59901(13) 0.0683(19) Uani 1 1 d . .
H12A H 0.818633 0.355155 0.615809 0.082 Uiso 1 1 calc R U
C13 C 0.7912(6) 0.5346(9) 0.58566(17) 0.073(2) Uani 1 1 d . .
H13A H 0.880772 0.582800 0.592636 0.088 Uiso 1 1 calc R U
C14 C 0.6987(6) 0.6015(8) 0.56211(18) 0.070(2) Uani 1 1 d . .
H14A H 0.722854 0.697161 0.553082 0.084 Uiso 1 1 calc R U
C15 C 0.5689(6) 0.5293(6) 0.55132(14) 0.0479(13) Uani 1 1 d . .
H15A H 0.505466 0.575521 0.534712 0.057 Uiso 1 1 calc R U

loop_
_atom_site_aniso_label
_atom_site_aniso_U_11
_atom_site_aniso_U_22
_atom_site_aniso_U_33
_atom_site_aniso_U_23
_atom_site_aniso_U_13
_atom_site_aniso_U_12
Br1 0.0362(3) 0.0263(2) 0.03113(19) 0.00603(19) 0.0003(2) -0.0013(2)
O1 0.044(2) 0.0246(17) 0.0378(16) -0.0044(13) -0.0025(13) 0.0037(12)
N1 0.032(2) 0.0199(17) 0.0251(17) 0.0022(15) -0.0029(16) -0.0002(15)
N2 0.029(2) 0.0249(18) 0.038(2) 0.0040(15) -0.0031(18) -0.0054(17)
N3 0.032(2) 0.034(2) 0.039(2) -0.0035(17) -0.0070(17) -0.0076(16)
C1 0.026(2) 0.021(2) 0.0239(19) -0.0004(16) 0.0039(17) -0.0014(17)
C2 0.031(2) 0.024(2) 0.0236(18) -0.0008(18) 0.0028(15) -0.0026(17)
C3 0.033(2) 0.036(2) 0.028(2) 0.0011(19) -0.004(2) -0.004(2)
C4 0.032(3) 0.023(2) 0.041(2) 0.0021(19) -0.0011(19) -0.0067(18)
C5 0.053(3) 0.035(3) 0.072(4) 0.005(2) -0.010(3) -0.018(3)
C6 0.025(2) 0.019(2) 0.027(2) -0.0007(16) -0.0038(17) -0.0032(17)
C7 0.026(2) 0.027(2) 0.030(2) -0.0071(19) -0.0037(17) -0.0099(19)
C8 0.054(3) 0.038(3) 0.028(2) -0.0025(19) -0.002(2) -0.002(2)
C9 0.025(2) 0.034(2) 0.027(2) -0.0042(18) -0.0018(18) -0.003(2)
C10 0.027(2) 0.039(3) 0.026(2) -0.006(2) 0.0044(17) -0.003(2)
C11 0.038(3) 0.072(4) 0.033(3) 0.002(3) 0.000(2) -0.002(3)
C12 0.034(3) 0.131(7) 0.041(3) -0.018(4) -0.007(2) -0.001(4)
C13 0.026(3) 0.116(7) 0.077(4) -0.050(4) 0.010(3) -0.021(3)
C14 0.041(3) 0.054(4) 0.115(6) -0.025(4) 0.023(4) -0.025(3)
C15 0.036(3) 0.043(3) 0.064(3) -0.005(2) 0.007(3) -0.009(2)

loop_
_atom_type_symbol
_atom_type_description
_atom_type_scat_dispersion_real
_atom_type_scat_dispersion_imag
_atom_type_scat_source
C C 0.0181 0.0091 'International Tables Vol C Tables 4.2.6.8 and 6.1.1.4'
H H 0.0000 0.0000 'International Tables Vol C Tables 4.2.6.8 and 6.1.1.4'
N N 0.0311 0.0180 'International Tables Vol C Tables 4.2.6.8 and 6.1.1.4'
O O 0.0492 0.0322 'International Tables Vol C Tables 4.2.6.8 and 6.1.1.4'
Br Br -0.6763 1.2805 'International Tables Vol C Tables 4.2.6.8 and 6.1.1.4'

loop_
_geom_angle_atom_site_label_1
_geom_angle_atom_site_label_2
_geom_angle_atom_site_label_3
_geom_angle
C7 N1 C6 122.0(4)
C7 N1 H1A 119.0
C6 N1 H1A 119.0
C4 N2 C1 117.7(4)
C3 N3 C4 116.1(4)
N2 C1 C2 119.7(4)
N2 C1 C6 116.5(4)
C2 C1 C6 123.7(4)
C3 C2 C1 117.9(4)
C3 C2 Br1 118.6(3)
C1 C2 Br1 123.5(3)
N3 C3 C2 122.4(4)
N3 C3 H3B 118.8
C2 C3 H3B 118.8
N3 C4 N2 126.1(4)
N3 C4 C5 117.4(4)
N2 C4 C5 116.5(4)
C4 C5 H5A 109.5
C4 C5 H5B 109.5
H5A C5 H5B 109.5
C4 C5 H5C 109.5
H5A C5 H5C 109.5
H5B C5 H5C 109.5
N1 C6 C1 110.9(3)
N1 C6 C9 110.4(3)
C1 C6 C9 109.3(3)
N1 C6 H6A 108.7
C1 C6 H6A 108.7
C9 C6 H6A 108.7
O1 C7 N1 123.1(4)
O1 C7 C8 120.9(4)
N1 C7 C8 116.0(4)
C7 C8 H8A 109.5
C7 C8 H8B 109.5
H8A C8 H8B 109.5
C7 C8 H8C 109.5
H8A C8 H8C 109.5
H8B C8 H8C 109.5
C10 C9 C6 113.4(3)
C10 C9 H9A 108.9
C6 C9 H9A 108.9
C10 C9 H9B 108.9
C6 C9 H9B 108.9
H9A C9 H9B 107.7
C15 C10 C11 119.0(5)
C15 C10 C9 119.7(4)
C11 C10 C9 121.3(5)
C10 C11 C12 119.7(6)
C10 C11 H11A 120.2
C12 C11 H11A 120.2
C13 C12 C11 121.1(6)
C13 C12 H12A 119.5
C11 C12 H12A 119.5
C12 C13 C14 119.9(6)
C12 C13 H13A 120.0
C14 C13 H13A 120.0
C13 C14 C15 120.0(7)
C13 C14 H14A 120.0
C15 C14 H14A 120.0
C10 C15 C14 120.3(6)
C10 C15 H15A 119.8
C14 C15 H15A 119.8

loop_
_geom_bond_atom_site_label_1
_geom_bond_atom_site_label_2
_geom_bond_distance
Br1 C2 1.892(4)
O1 C7 1.233(5)
N1 C7 1.330(5)
N1 C6 1.449(5)
N1 H1A 0.8800
N2 C4 1.338(6)
N2 C1 1.343(5)
N3 C3 1.328(6)
N3 C4 1.334(6)
C1 C2 1.393(6)
C1 C6 1.510(5)
C2 C3 1.386(6)
C3 H3B 0.9500
C4 C5 1.507(6)
C5 H5A 0.9800
C5 H5B 0.9800
C5 H5C 0.9800
C6 C9 1.534(6)
C6 H6A 1.0000
C7 C8 1.509(6)
C8 H8A 0.9800
C8 H8B 0.9800
C8 H8C 0.9800
C9 C10 1.507(6)
C9 H9A 0.9900
C9 H9B 0.9900
C10 C15 1.376(7)
C10 C11 1.383(7)
C11 C12 1.390(8)
C11 H11A 0.9500
C12 C13 1.351(10)
C12 H12A 0.9500
C13 C14 1.367(9)
C13 H13A 0.9500
C14 C15 1.394(8)
C14 H14A 0.9500
C15 H15A 0.9500

loop_
_geom_hbond_atom_site_label_D
_geom_hbond_atom_site_label_H
_geom_hbond_atom_site_label_A
_geom_hbond_distance_DH
_geom_hbond_distance_HA
_geom_hbond_distance_DA
_geom_hbond_angle_DHA
_geom_hbond_site_symmetry_A
_geom_hbond_publ_flag
N1 H1A O1 0.88 2.01 2.883(5) 172.9 5_546 yes

loop_
_geom_torsion_atom_site_label_1
_geom_torsion_atom_site_label_2
_geom_torsion_atom_site_label_3
_geom_torsion_atom_site_label_4
_geom_torsion
C4 N2 C1 C2 -1.0(6)
C4 N2 C1 C6 -178.2(4)
N2 C1 C2 C3 0.9(6)
C6 C1 C2 C3 177.9(4)
N2 C1 C2 Br1 -178.1(3)
C6 C1 C2 Br1 -1.1(6)
C4 N3 C3 C2 0.8(7)
C1 C2 C3 N3 -0.8(7)
Br1 C2 C3 N3 178.2(3)
C3 N3 C4 N2 -0.8(7)
C3 N3 C4 C5 179.0(4)
C1 N2 C4 N3 1.0(7)
C1 N2 C4 C5 -178.9(4)
C7 N1 C6 C1 -90.2(4)
C7 N1 C6 C9 148.5(4)
N2 C1 C6 N1 -41.5(5)
C2 C1 C6 N1 141.4(4)
N2 C1 C6 C9 80.4(4)
C2 C1 C6 C9 -96.7(5)
C6 N1 C7 O1 -4.0(6)
C6 N1 C7 C8 175.4(4)
N1 C6 C9 C10 -68.3(4)
C1 C6 C9 C10 169.5(4)
C6 C9 C10 C15 -77.9(5)
C6 C9 C10 C11 101.7(5)
C15 C10 C11 C12 0.6(7)
C9 C10 C11 C12 -178.9(5)
C10 C11 C12 C13 -1.2(9)
C11 C12 C13 C14 1.6(9)
C12 C13 C14 C15 -1.4(9)
C11 C10 C15 C14 -0.5(7)
C9 C10 C15 C14 179.1(5)
C13 C14 C15 C10 0.8(9)
